data_7151296
loop_
_publ_author_name
'Casadesus, Meritxell'
'Coogan, Michael P.'
'Ooi, Li-Ling'

_publ_section_title
;
 Synthesis of 5-alkylidene-1,3-dioxane-4,6-diones, an easily accessible
 family of axially chiral alkenes: preparation in non-racemic form and
 platinum binding studies.
;
_journal_issue 20
_journal_name_full 'Organic &amp; biomolecular chemistry'
_journal_page_first 3822
_journal_page_last 3830
_journal_paper_doi 10.1039/b608785j
_journal_volume 4
_journal_year 2006
_chemical_formula_moiety 'C21 H20 O5'
_chemical_formula_sum 'C21 H20 O5'
_chemical_formula_weight 352.37
_chemical_melting_point 91
_chemical_name_common
;5-(4-Methoxybenzylidene)-2-methyl-2-(2-phenylethyl)-1,3-
dioxane-4,6-dione
;
_chemical_name_systematic
;
5-(4-Methoxybenzylidene)-2-methyl-2-(2-phenylethyl)-1,3-dioxane-4,6-dione
;
_space_group_IT_number 14
_symmetry_cell_setting monoclinic
_symmetry_space_group_name_Hall '-P 2yab'
_symmetry_space_group_name_H-M 'P 1 21/a 1'
_atom_sites_solution_hydrogens geom
_atom_sites_solution_primary direct
_atom_sites_solution_secondary difmap
_audit_creation_method SHELXL-97
_cell_angle_alpha 90.00
_cell_angle_beta 108.6430(10)
_cell_angle_gamma 90.00
_cell_formula_units_Z 4
_cell_length_a 9.6549(2)
_cell_length_b 12.9703(3)
_cell_length_c 14.7696(4)
_cell_measurement_reflns_used 10907
_cell_measurement_temperature 150(2)
_cell_measurement_theta_max 27.485
_cell_measurement_theta_min 2.91
_cell_volume 1752.50(7)
_computing_cell_refinement 'HKL Scalepack (Otwinowski & Minor 1997)'
_computing_data_collection 'Collect (Nonius BV, 1997-2000)'
_computing_data_reduction 'HKL Denzo and Scalepack (Otwinowski & Minor 1997)'
_computing_molecular_graphics 'Ortep-3 for Windows (Farrugia, 1997)'
_computing_publication_material 'WinGX publication routines (Farrugia, 1999)'
_computing_structure_refinement 'SHELXL-97 (Sheldrick, 1997)'
_computing_structure_solution 'SHELXS-97 (Sheldrick, 1997)'
_diffrn_ambient_temperature 150(2)
_diffrn_measured_fraction_theta_full 0.992
_diffrn_measured_fraction_theta_max 0.992
_diffrn_measurement_device_type KappaCCD
_diffrn_measurement_method CCD
_diffrn_radiation_monochromator graphite
_diffrn_radiation_source 'fine-focus sealed tube'
_diffrn_radiation_type MoK\a
_diffrn_radiation_wavelength 0.71073
_diffrn_reflns_av_R_equivalents 0.0826
_diffrn_reflns_av_sigmaI/netI 0.0716
_diffrn_reflns_limit_h_max 11
_diffrn_reflns_limit_h_min -12
_diffrn_reflns_limit_k_max 16
_diffrn_reflns_limit_k_min -16
_diffrn_reflns_limit_l_max 19
_diffrn_reflns_limit_l_min -15
_diffrn_reflns_number 20365
_diffrn_reflns_theta_full 27.48
_diffrn_reflns_theta_max 27.48
_diffrn_reflns_theta_min 3.14
_exptl_absorpt_coefficient_mu 0.095
_exptl_absorpt_correction_T_max 0.9812
_exptl_absorpt_correction_T_min 0.9812
_exptl_absorpt_correction_type multi-scan
_exptl_absorpt_process_details 'Sortav (Blessing, 1995)'
_exptl_crystal_colour colourless
_exptl_crystal_density_diffrn 1.336
_exptl_crystal_density_method 'not measured'
_exptl_crystal_description block
_exptl_crystal_F_000 744
_exptl_crystal_size_max 0.20
_exptl_crystal_size_mid 0.20
_exptl_crystal_size_min 0.20
_refine_diff_density_max 0.195
_refine_diff_density_min -0.202
_refine_diff_density_rms 0.047
_refine_ls_extinction_method none
_refine_ls_goodness_of_fit_ref 1.032
_refine_ls_hydrogen_treatment constr
_refine_ls_matrix_type full
_refine_ls_number_parameters 237
_refine_ls_number_reflns 3980
_refine_ls_number_restraints 0
_refine_ls_restrained_S_all 1.032
_refine_ls_R_factor_all 0.0899
_refine_ls_R_factor_gt 0.0524
_refine_ls_shift/su_max 0.002
_refine_ls_shift/su_mean 0.000
_refine_ls_structure_factor_coef Fsqd
_refine_ls_weighting_details 'calc w=1/[\s^2^(Fo^2^)+(0.0459P)^2^+0.3958P] where P=(Fo^2^+2Fc^2^)/3'
_refine_ls_weighting_scheme calc
_refine_ls_wR_factor_gt 0.1052
_refine_ls_wR_factor_ref 0.1171
_reflns_number_gt 2773
_reflns_number_total 3980
_reflns_threshold_expression >2sigma(I)
_cod_data_source_file b608785j.txt
_cod_data_source_block C21H20O5
_cod_original_sg_symbol_H-M 'P 21/a'
_cod_database_code 7151296

loop_
_symmetry_equiv_pos_as_xyz
'x, y, z'
'-x+1/2, y+1/2, -z'
'-x, -y, -z'
'x-1/2, -y-1/2, z'

loop_
_atom_site_label
_atom_site_type_symbol
_atom_site_fract_x
_atom_site_fract_y
_atom_site_fract_z
_atom_site_U_iso_or_equiv
_atom_site_adp_type
_atom_site_occupancy
_atom_site_symmetry_multiplicity
_atom_site_calc_flag
_atom_site_refinement_flags
_atom_site_disorder_assembly
_atom_site_disorder_group
C1 C 0.7618(2) 0.46708(19) 0.46664(16) 0.0532(6) Uani 1 1 d . . .
H1 H 0.7452 0.5228 0.4227 0.064 Uiso 1 1 calc R . .
C2 C 0.6984(2) 0.4687(2) 0.53858(19) 0.0697(8) Uani 1 1 d . . .
H2 H 0.6402 0.5258 0.5443 0.084 Uiso 1 1 calc R . .
C3 C 0.7197(3) 0.3879(3) 0.60162(17) 0.0739(9) Uani 1 1 d . . .
H3 H 0.6758 0.3890 0.6507 0.089 Uiso 1 1 calc R . .
C4 C 0.8044(3) 0.3053(2) 0.59379(15) 0.0655(7) Uani 1 1 d . . .
H4 H 0.8182 0.2490 0.6369 0.079 Uiso 1 1 calc R . .
C5 C 0.8701(2) 0.30463(19) 0.52224(14) 0.0496(6) Uani 1 1 d . . .
H5 H 0.9299 0.2480 0.5176 0.059 Uiso 1 1 calc R . .
C6 C 0.84918(19) 0.38539(16) 0.45782(13) 0.0398(5) Uani 1 1 d . . .
C7 C 0.9187(2) 0.38798(15) 0.37947(13) 0.0380(5) Uani 1 1 d . . .
H7A H 1.0080 0.4309 0.4012 0.046 Uiso 1 1 calc R . .
H7B H 0.8501 0.4219 0.3227 0.046 Uiso 1 1 calc R . .
C8 C 0.95944(19) 0.28298(14) 0.34975(12) 0.0341(4) Uani 1 1 d . . .
H8A H 1.0508 0.2594 0.3982 0.041 Uiso 1 1 calc R . .
H8B H 0.8816 0.2331 0.3492 0.041 Uiso 1 1 calc R . .
C9 C 0.98092(17) 0.28218(13) 0.25267(12) 0.0283(4) Uani 1 1 d . . .
C10 C 1.02600(18) 0.17787(13) 0.22651(13) 0.0308(4) Uani 1 1 d . . .
H10A H 1.0369 0.1813 0.1629 0.046 Uiso 1 1 calc R . .
H10B H 0.9510 0.1268 0.2263 0.046 Uiso 1 1 calc R . .
H10C H 1.1193 0.1577 0.2734 0.046 Uiso 1 1 calc R . .
C11 C 0.83638(17) 0.34575(12) 0.09814(12) 0.0253(4) Uani 1 1 d . . .
C12 C 0.97902(17) 0.36642(12) 0.08350(12) 0.0243(4) Uani 1 1 d . . .
C13 C 1.10211(17) 0.39182(13) 0.16966(12) 0.0255(4) Uani 1 1 d . . .
C14 C 0.97766(18) 0.36571(12) -0.00879(12) 0.0261(4) Uani 1 1 d . . .
H14 H 0.8818 0.3575 -0.0525 0.031 Uiso 1 1 calc R . .
C15 C 1.08693(18) 0.37445(12) -0.05712(12) 0.0256(4) Uani 1 1 d . . .
C16 C 1.03491(19) 0.37252(13) -0.15733(12) 0.0304(4) Uani 1 1 d . . .
H16 H 0.9328 0.3662 -0.1891 0.036 Uiso 1 1 calc R . .
C17 C 1.1280(2) 0.37960(14) -0.21091(13) 0.0340(4) Uani 1 1 d . . .
H17 H 1.0900 0.3792 -0.2787 0.041 Uiso 1 1 calc R . .
C18 C 1.27811(19) 0.38738(12) -0.16507(12) 0.0287(4) Uani 1 1 d . . .
C19 C 1.33342(19) 0.38708(12) -0.06613(12) 0.0278(4) Uani 1 1 d . . .
H19 H 1.4359 0.3907 -0.0347 0.033 Uiso 1 1 calc R . .
C20 C 1.23810(18) 0.38150(12) -0.01363(12) 0.0275(4) Uani 1 1 d . . .
H20 H 1.2766 0.3825 0.0541 0.033 Uiso 1 1 calc R . .
C21 C 1.5165(2) 0.40669(15) -0.17965(13) 0.0389(5) Uani 1 1 d . . .
H21A H 1.5361 0.4665 -0.1369 0.058 Uiso 1 1 calc R . .
H21B H 1.5630 0.4169 -0.2291 0.058 Uiso 1 1 calc R . .
H21C H 1.5562 0.3445 -0.1428 0.058 Uiso 1 1 calc R . .
O1 O 0.84204(12) 0.31298(9) 0.18609(8) 0.0282(3) Uani 1 1 d . . .
O2 O 1.08909(12) 0.35923(9) 0.25420(8) 0.0296(3) Uani 1 1 d . . .
O3 O 1.20565(12) 0.44510(9) 0.17265(8) 0.0314(3) Uani 1 1 d . . .
O4 O 0.71819(12) 0.35694(9) 0.03887(8) 0.0324(3) Uani 1 1 d . . .
O5 O 1.36160(14) 0.39523(10) -0.22390(8) 0.0403(3) Uani 1 1 d . . .

loop_
_atom_site_aniso_label
_atom_site_aniso_U_11
_atom_site_aniso_U_22
_atom_site_aniso_U_33
_atom_site_aniso_U_23
_atom_site_aniso_U_13
_atom_site_aniso_U_12
C1 0.0372(12) 0.0755(16) 0.0472(13) -0.0196(11) 0.0139(10) -0.0045(11)
C2 0.0385(13) 0.116(2) 0.0569(17) -0.0320(16) 0.0183(12) 0.0019(14)
C3 0.0393(13) 0.150(3) 0.0377(14) -0.0261(16) 0.0201(11) -0.0122(16)
C4 0.0469(14) 0.118(2) 0.0319(12) -0.0009(13) 0.0123(11) -0.0118(14)
C5 0.0372(11) 0.0826(16) 0.0288(11) -0.0062(11) 0.0103(9) -0.0040(11)
C6 0.0230(9) 0.0659(14) 0.0286(10) -0.0154(9) 0.0054(8) -0.0106(9)
C7 0.0314(10) 0.0517(12) 0.0323(10) -0.0107(9) 0.0120(8) -0.0110(9)
C8 0.0235(9) 0.0502(12) 0.0282(10) 0.0012(8) 0.0077(8) -0.0021(8)
C9 0.0153(8) 0.0400(10) 0.0282(9) 0.0002(7) 0.0049(7) -0.0026(7)
C10 0.0223(9) 0.0369(10) 0.0326(10) 0.0014(8) 0.0080(8) -0.0004(7)
C11 0.0213(9) 0.0231(8) 0.0307(10) -0.0034(7) 0.0074(8) 0.0011(7)
C12 0.0207(8) 0.0233(8) 0.0282(9) 0.0004(7) 0.0067(7) 0.0011(6)
C13 0.0203(8) 0.0283(9) 0.0299(10) -0.0030(7) 0.0109(7) 0.0017(7)
C14 0.0224(8) 0.0214(8) 0.0324(10) 0.0013(7) 0.0056(7) 0.0004(7)
C15 0.0261(9) 0.0220(8) 0.0284(9) 0.0006(7) 0.0085(7) 0.0017(7)
C16 0.0277(9) 0.0316(10) 0.0298(10) 0.0005(7) 0.0062(8) -0.0008(7)
C17 0.0355(10) 0.0412(11) 0.0243(9) -0.0007(8) 0.0080(8) -0.0032(8)
C18 0.0327(10) 0.0277(9) 0.0294(10) 0.0002(7) 0.0150(8) -0.0022(7)
C19 0.0241(8) 0.0290(9) 0.0297(10) 0.0019(7) 0.0076(7) 0.0003(7)
C20 0.0276(9) 0.0307(9) 0.0230(9) 0.0032(7) 0.0063(7) 0.0035(7)
C21 0.0344(11) 0.0481(12) 0.0394(11) -0.0010(9) 0.0190(9) -0.0075(9)
O1 0.0179(6) 0.0396(7) 0.0272(7) 0.0004(5) 0.0074(5) 0.0008(5)
O2 0.0201(6) 0.0398(7) 0.0279(7) -0.0037(5) 0.0064(5) -0.0059(5)
O3 0.0223(6) 0.0369(7) 0.0369(7) -0.0081(5) 0.0121(5) -0.0069(5)
O4 0.0203(6) 0.0401(7) 0.0337(7) 0.0009(5) 0.0045(5) 0.0015(5)
O5 0.0357(7) 0.0589(9) 0.0298(7) -0.0005(6) 0.0155(6) -0.0068(6)

loop_
_atom_type_symbol
_atom_type_description
_atom_type_scat_dispersion_real
_atom_type_scat_dispersion_imag
_atom_type_scat_source
C C 0.0033 0.0016 'International Tables Vol C Tables 4.2.6.8 and 6.1.1.4'
H H 0.0000 0.0000 'International Tables Vol C Tables 4.2.6.8 and 6.1.1.4'
O O 0.0106 0.0060 'International Tables Vol C Tables 4.2.6.8 and 6.1.1.4'

loop_
_geom_angle_atom_site_label_1
_geom_angle_atom_site_label_2
_geom_angle_atom_site_label_3
_geom_angle
_geom_angle_site_symmetry_1
_geom_angle_site_symmetry_3
_geom_angle_publ_flag
C2 C1 C6 121.0(2) . . ?
C2 C1 H1 119.5 . . ?
C6 C1 H1 119.5 . . ?
C3 C2 C1 120.1(2) . . ?
C3 C2 H2 120.0 . . ?
C1 C2 H2 120.0 . . ?
C2 C3 C4 120.1(2) . . ?
C2 C3 H3 119.9 . . ?
C4 C3 H3 119.9 . . ?
C3 C4 C5 119.7(3) . . ?
C3 C4 H4 120.2 . . ?
C5 C4 H4 120.2 . . ?
C6 C5 C4 120.9(2) . . ?
C6 C5 H5 119.5 . . ?
C4 C5 H5 119.5 . . ?
C5 C6 C1 118.20(18) . . ?
C5 C6 C7 122.65(18) . . ?
C1 C6 C7 119.15(19) . . ?
C6 C7 C8 114.84(16) . . ?
C6 C7 H7A 108.6 . . ?
C8 C7 H7A 108.6 . . ?
C6 C7 H7B 108.6 . . ?
C8 C7 H7B 108.6 . . ?
H7A C7 H7B 107.5 . . ?
C9 C8 C7 113.97(15) . . ?
C9 C8 H8A 108.8 . . ?
C7 C8 H8A 108.8 . . ?
C9 C8 H8B 108.8 . . ?
C7 C8 H8B 108.8 . . ?
H8A C8 H8B 107.7 . . ?
O2 C9 O1 109.26(13) . . ?
O2 C9 C10 111.05(13) . . ?
O1 C9 C10 110.80(13) . . ?
O2 C9 C8 107.38(13) . . ?
O1 C9 C8 105.36(13) . . ?
C10 C9 C8 112.76(14) . . ?
C9 C10 H10A 109.5 . . ?
C9 C10 H10B 109.5 . . ?
H10A C10 H10B 109.5 . . ?
C9 C10 H10C 109.5 . . ?
H10A C10 H10C 109.5 . . ?
H10B C10 H10C 109.5 . . ?
O4 C11 O1 118.32(14) . . ?
O4 C11 C12 125.42(16) . . ?
O1 C11 C12 116.25(14) . . ?
C14 C12 C13 127.88(14) . . ?
C14 C12 C11 115.64(15) . . ?
C13 C12 C11 116.35(14) . . ?
O3 C13 O2 117.61(15) . . ?
O3 C13 C12 126.19(15) . . ?
O2 C13 C12 115.90(13) . . ?
C12 C14 C15 135.69(16) . . ?
C12 C14 H14 112.2 . . ?
C15 C14 H14 112.2 . . ?
C20 C15 C16 117.08(15) . . ?
C20 C15 C14 126.47(15) . . ?
C16 C15 C14 116.42(15) . . ?
C17 C16 C15 121.72(16) . . ?
C17 C16 H16 119.1 . . ?
C15 C16 H16 119.1 . . ?
C16 C17 C18 119.60(16) . . ?
C16 C17 H17 120.2 . . ?
C18 C17 H17 120.2 . . ?
O5 C18 C19 124.36(16) . . ?
O5 C18 C17 115.49(15) . . ?
C19 C18 C17 120.15(15) . . ?
C20 C19 C18 119.37(16) . . ?
C20 C19 H19 120.3 . . ?
C18 C19 H19 120.3 . . ?
C19 C20 C15 122.05(15) . . ?
C19 C20 H20 119.0 . . ?
C15 C20 H20 119.0 . . ?
O5 C21 H21A 109.5 . . ?
O5 C21 H21B 109.5 . . ?
H21A C21 H21B 109.5 . . ?
O5 C21 H21C 109.5 . . ?
H21A C21 H21C 109.5 . . ?
H21B C21 H21C 109.5 . . ?
C11 O1 C9 119.05(12) . . ?
C13 O2 C9 118.69(12) . . ?
C18 O5 C21 117.33(13) . . ?

loop_
_geom_bond_atom_site_label_1
_geom_bond_atom_site_label_2
_geom_bond_distance
_geom_bond_site_symmetry_2
_geom_bond_publ_flag
C1 C2 1.386(3) . ?
C1 C6 1.386(3) . ?
C1 H1 0.9500 . ?
C2 C3 1.373(4) . ?
C2 H2 0.9500 . ?
C3 C4 1.375(4) . ?
C3 H3 0.9500 . ?
C4 C5 1.395(3) . ?
C4 H4 0.9500 . ?
C5 C6 1.386(3) . ?
C5 H5 0.9500 . ?
C6 C7 1.512(2) . ?
C7 C8 1.521(3) . ?
C7 H7A 0.9900 . ?
C7 H7B 0.9900 . ?
C8 C9 1.513(2) . ?
C8 H8A 0.9900 . ?
C8 H8B 0.9900 . ?
C9 O2 1.4404(19) . ?
C9 O1 1.443(2) . ?
C9 C10 1.509(2) . ?
C10 H10A 0.9800 . ?
C10 H10B 0.9800 . ?
C10 H10C 0.9800 . ?
C11 O4 1.2045(19) . ?
C11 O1 1.351(2) . ?
C11 C12 1.485(2) . ?
C12 C14 1.359(2) . ?
C12 C13 1.474(2) . ?
C13 O3 1.2044(19) . ?
C13 O2 1.3615(19) . ?
C14 C15 1.455(2) . ?
C14 H14 0.9500 . ?
C15 C20 1.397(2) . ?
C15 C16 1.403(2) . ?
C16 C17 1.377(2) . ?
C16 H16 0.9500 . ?
C17 C18 1.394(2) . ?
C17 H17 0.9500 . ?
C18 O5 1.3649(19) . ?
C18 C19 1.386(2) . ?
C19 C20 1.382(2) . ?
C19 H19 0.9500 . ?
C20 H20 0.9500 . ?
C21 O5 1.436(2) . ?
C21 H21A 0.9800 . ?
C21 H21B 0.9800 . ?
C21 H21C 0.9800 . ?

loop_
_geom_torsion_atom_site_label_1
_geom_torsion_atom_site_label_2
_geom_torsion_atom_site_label_3
_geom_torsion_atom_site_label_4
_geom_torsion
_geom_torsion_site_symmetry_1
_geom_torsion_site_symmetry_2
_geom_torsion_site_symmetry_3
_geom_torsion_site_symmetry_4
_geom_torsion_publ_flag
C6 C1 C2 C3 -1.0(3) . . . . ?
C1 C2 C3 C4 0.3(4) . . . . ?
C2 C3 C4 C5 0.8(4) . . . . ?
C3 C4 C5 C6 -1.1(3) . . . . ?
C4 C5 C6 C1 0.3(3) . . . . ?
C4 C5 C6 C7 179.76(19) . . . . ?
C2 C1 C6 C5 0.8(3) . . . . ?
C2 C1 C6 C7 -178.73(19) . . . . ?
C5 C6 C7 C8 23.7(3) . . . . ?
C1 C6 C7 C8 -156.82(17) . . . . ?
C6 C7 C8 C9 160.82(15) . . . . ?
C7 C8 C9 O2 55.51(18) . . . . ?
C7 C8 C9 O1 -60.87(18) . . . . ?
C7 C8 C9 C10 178.15(14) . . . . ?
O4 C11 C12 C14 -21.8(2) . . . . ?
O1 C11 C12 C14 159.08(14) . . . . ?
O4 C11 C12 C13 154.33(16) . . . . ?
O1 C11 C12 C13 -24.8(2) . . . . ?
C14 C12 C13 O3 24.4(3) . . . . ?
C11 C12 C13 O3 -151.18(16) . . . . ?
C14 C12 C13 O2 -162.02(15) . . . . ?
C11 C12 C13 O2 22.4(2) . . . . ?
C13 C12 C14 C15 9.3(3) . . . . ?
C11 C12 C14 C15 -175.06(17) . . . . ?
C12 C14 C15 C20 3.8(3) . . . . ?
C12 C14 C15 C16 -178.22(17) . . . . ?
C20 C15 C16 C17 -1.4(2) . . . . ?
C14 C15 C16 C17 -179.63(15) . . . . ?
C15 C16 C17 C18 1.0(3) . . . . ?
C16 C17 C18 O5 -179.28(15) . . . . ?
C16 C17 C18 C19 0.5(3) . . . . ?
O5 C18 C19 C20 178.28(15) . . . . ?
C17 C18 C19 C20 -1.5(2) . . . . ?
C18 C19 C20 C15 1.0(2) . . . . ?
C16 C15 C20 C19 0.4(2) . . . . ?
C14 C15 C20 C19 178.41(16) . . . . ?
O4 C11 O1 C9 169.42(14) . . . . ?
C12 C11 O1 C9 -11.4(2) . . . . ?
O2 C9 O1 C11 47.56(18) . . . . ?
C10 C9 O1 C11 -75.10(17) . . . . ?
C8 C9 O1 C11 162.65(13) . . . . ?
O3 C13 O2 C9 -169.90(14) . . . . ?
C12 C13 O2 C9 16.0(2) . . . . ?
O1 C9 O2 C13 -50.11(18) . . . . ?
C10 C9 O2 C13 72.40(17) . . . . ?
C8 C9 O2 C13 -163.90(13) . . . . ?
C19 C18 O5 C21 -1.7(2) . . . . ?
C17 C18 O5 C21 178.08(15) . . . . ?

loop_
_cod_related_entry_id
_cod_related_entry_database
_cod_related_entry_code
1 ChemSpider 10149105
